data_7211623
loop_
_publ_author_name
'Gaeta, Carmine'
'Troisi, Francesco'
'Gavuzzo, Enrico'
'Camalli, Mercedes'
'Campi, Gaetano'
'Neri, Placido'

_publ_section_title
;
 Solid-state assembly of oxyfunctionalized calix[4]arene derivatives
;
_journal_issue 3
_journal_name_full CrystEngComm
_journal_page_first 880
_journal_paper_doi 10.1039/b911108e
_journal_volume 12
_journal_year 2010
_chemical_compound_source
;
;
_chemical_formula_moiety 'C42 H52 O10'
_chemical_formula_sum 'C42 H52 O10'
_chemical_formula_weight 716.84
_chemical_name_systematic ?
_space_group_IT_number 9
_symmetry_cell_setting monoclinic
_symmetry_Int_Tables_number 9
_symmetry_space_group_name_Hall 'C -2yc'
_symmetry_space_group_name_H-M 'C 1 c 1'
_cell_angle_alpha 90.00
_cell_angle_beta 125.30(2)
_cell_angle_gamma 90.00
_cell_formula_units_Z 4
_cell_length_a 20.451(5)
_cell_length_b 12.501(3)
_cell_length_c 19.027(4)
_cell_measurement_radiation CuK\a
_cell_measurement_reflns_used 25
_cell_measurement_temperature 293
_cell_measurement_theta_max 30.00
_cell_measurement_theta_min 15.00
_cell_measurement_wavelength 1.54178
_cell_volume 3970.0(19)
_computing_cell_refinement ' MSC/AFC DiffractometerControl Software (MSC,1988)'
_computing_data_collection ' MSC/AFC DiffractometerControl Software (MSC,1988)'
_computing_data_reduction 'TEXSAN Process (MSC,1985)'
_computing_molecular_graphics
; SIR2008 (part of IL MILIONE structure determination and refinement package)
Burla, M.C., Caliandro, R., Camalli, M., Carrozzini, B.,
Cascarano, G.L., De Caro, L., Giacovazzo, C., Polidori, G.,
Siliqi, D., Spagna, R.:
J. Appl. Crystallogr. 40, 609-613 (2007)
;
_computing_publication_material
; SIR2008 (part of IL MILIONE structure determination and refinement package)
Burla, M.C., Caliandro, R., Camalli, M., Carrozzini, B.,
Cascarano, G.L., De Caro, L., Giacovazzo, C., Polidori, G.,
Siliqi, D., Spagna, R.:
J. Appl. Crystallogr. 40, 609-613 (2007)
;
_computing_structure_refinement
; SIR2008 (part of IL MILIONE structure determination and refinement package)
Burla, M.C., Caliandro, R., Camalli, M., Carrozzini, B.,
Cascarano, G.L., De Caro, L., Giacovazzo, C., Polidori, G.,
Siliqi, D., Spagna, R.:
J. Appl. Crystallogr. 40, 609-613 (2007)
;
_computing_structure_solution
; SIR2008 (part of IL MILIONE structure determination and refinement package)
Burla, M.C., Caliandro, R., Camalli, M., Carrozzini, B.,
Cascarano, G.L., De Caro, L., Giacovazzo, C., Polidori, G.,
Siliqi, D., Spagna, R.:
J. Appl. Crystallogr. 40, 609-613 (2007)
;
_diffrn_ambient_temperature 293
_diffrn_measured_fraction_theta_full 62.09
_diffrn_measured_fraction_theta_max 62.09
_diffrn_radiation_monochromator graphite
_diffrn_radiation_source 'Rigaku AFC-5 Diffractometer'
_diffrn_radiation_type CuK\a
_diffrn_radiation_wavelength 1.54178
_diffrn_reflns_av_R_equivalents 0.067
_diffrn_reflns_av_unetI/netI 5.457
_diffrn_reflns_limit_h_max 23
_diffrn_reflns_limit_h_min 0
_diffrn_reflns_limit_k_max 14
_diffrn_reflns_limit_k_min 0
_diffrn_reflns_limit_l_max 17
_diffrn_reflns_limit_l_min -21
_diffrn_reflns_number 3477
_diffrn_reflns_theta_full 62.09
_diffrn_reflns_theta_max 62.09
_diffrn_reflns_theta_min 4.35
_exptl_absorpt_coefficient_mu 0.690
_exptl_absorpt_correction_T_max 0.871
_exptl_absorpt_correction_T_min 0.786
_exptl_absorpt_correction_type psi-scan
_exptl_crystal_density_diffrn 1.199
_exptl_crystal_F_000 1536
_exptl_crystal_size_max 0.40
_exptl_crystal_size_mid 0.29
_exptl_crystal_size_min 0.20
_refine_diff_density_max 0.561
_refine_diff_density_min -0.500
_refine_diff_density_rms 0.118
_refine_ls_abs_structure_details
;
;
_refine_ls_extinction_method none
_refine_ls_goodness_of_fit_all 0.882
_refine_ls_goodness_of_fit_gt 0.882
_refine_ls_hydrogen_treatment constr
_refine_ls_matrix_type full
_refine_ls_number_constraints 0
_refine_ls_number_parameters 469
_refine_ls_number_reflns 2617
_refine_ls_number_restraints 8
_refine_ls_R_factor_all 0.087
_refine_ls_R_factor_gt 0.087
_refine_ls_shift/su_max 0.076
_refine_ls_shift/su_mean 0.004
_refine_ls_structure_factor_coef F
_refine_ls_weighting_details ' w=1/(12.9736+0.1526*F+0.0184*F^2^)'
_refine_ls_weighting_scheme calc
_refine_ls_wR_factor_all 0.127
_refine_ls_wR_factor_gt 0.127
_reflns_d_resolution_high 0.872
_reflns_d_resolution_low 10.166
_reflns_limit_h_max 23
_reflns_limit_h_min 0
_reflns_limit_k_max 14
_reflns_limit_k_min 0
_reflns_limit_l_max 17
_reflns_limit_l_min -21
_reflns_number_gt 2617
_reflns_number_total 3131
_reflns_threshold_expression ' F >3.0 \s(F) '
_cod_data_source_file b911108e.txt
_cod_data_source_block 4_calix4arene_C42H52O10.cif
_cod_depositor_comments
;
The following automatic conversions were performed:

'_symmetry_cell_setting' value 'Monoclinic' changed to 'monoclinic'
according to /home/saulius/struct/CIF-dictionaries/cif_core.dic
dictionary named 'cif_core.dic' version 2.4.2 from
2011-04-26.

'_refine_ls_matrix_type' value 'Full' changed to 'full'
according to /home/saulius/struct/CIF-dictionaries/cif_core.dic
dictionary named 'cif_core.dic' version 2.4.2 from
2011-04-26.

'_atom_site_thermal_displace_type' value 'uani' changed
to 'Uani' according to
/home/saulius/struct/CIF-dictionaries/cif_core.dic dictionary named
'cif_core.dic' version 2.4.2 from 2011-04-26 (52
times).

'_atom_site_thermal_displace_type' value 'uiso' changed to
'Uiso' according to
/home/saulius/struct/CIF-dictionaries/cif_core.dic dictionary named
'cif_core.dic' version 2.4.2 from 2011-04-26 (52 times).

Automatic conversion script
Id: cif_fix_values 1891 2012-01-12 08:04:46Z andrius 
;
_cod_original_cell_volume 3970(2)
_cod_original_sg_symbol_H-M 'C c'
_cod_database_code 7211623

loop_
_symmetry_equiv_pos_site_id
_symmetry_equiv_pos_as_xyz
1 +x,+y,+z
2 +x,-y,1/2+z
3 1/2+x,1/2+y,+z
4 1/2+x,1/2-y,1/2+z

loop_
_atom_site_aniso_label
_atom_site_aniso_U_11
_atom_site_aniso_U_12
_atom_site_aniso_U_13
_atom_site_aniso_U_22
_atom_site_aniso_U_23
_atom_site_aniso_U_33
O1 0.061(3) -0.007(3) 0.037(3) 0.064(3) -0.012(3) 0.056(3)
O3 0.084(4) 0.014(3) 0.056(4) 0.039(3) 0.007(3) 0.081(4)
O5 0.059(3) -0.012(3) 0.029(3) 0.071(4) -0.032(3) 0.061(3)
O6 0.047(3) -0.010(2) 0.027(3) 0.059(4) -0.010(3) 0.062(3)
O7 0.073(4) 0.023(3) 0.038(4) 0.061(4) 0.008(3) 0.077(4)
O8 0.066(4) -0.001(3) 0.052(3) 0.044(3) -0.003(3) 0.084(4)
O9 0.085(5) 0.039(5) 0.053(4) 0.140(8) 0.052(5) 0.084(5)
O10 0.061(4) -0.020(3) 0.033(3) 0.088(4) -0.026(3) 0.075(4)
O11 0.126(7) -0.022(4) 0.063(5) 0.076(5) -0.042(4) 0.099(6)
O12 0.056(4) 0.049(4) 0.018(4) 0.143(7) 0.023(4) 0.071(4)
C1 0.052(4) -0.005(3) 0.035(4) 0.055(5) -0.002(3) 0.049(4)
C2 0.035(3) -0.006(3) 0.025(3) 0.061(5) -0.010(3) 0.052(4)
C3 0.050(5) -0.002(4) 0.040(4) 0.060(5) -0.002(4) 0.074(5)
C4 0.050(4) 0.006(3) 0.039(4) 0.053(4) 0.007(4) 0.060(4)
C5 0.048(4) -0.010(4) 0.029(3) 0.079(5) -0.011(4) 0.039(4)
C6 0.048(4) -0.009(3) 0.030(3) 0.054(4) -0.005(3) 0.046(4)
C7 0.066(6) -0.002(5) 0.024(5) 0.052(5) -0.017(5) 0.097(7)
C8 0.088(8) -0.019(9) 0.072(9) 0.18(2) -0.14(1) 0.21(2)
C9 0.076(5) -0.023(4) 0.007(4) 0.057(5) -0.030(4) 0.086(6)
C10 0.25(2) -0.08(1) 0.06(1) 0.080(8) -0.005(6) 0.105(9)
C11 0.061(4) -0.008(3) 0.031(3) 0.037(4) -0.001(3) 0.045(4)
C12 0.057(5) 0.025(4) 0.031(4) 0.072(6) 0.021(4) 0.047(4)
C13 0.083(7) 0.004(6) 0.026(4) 0.082(7) 0.004(4) 0.040(4)
C14 0.057(6) -0.015(5) 0.005(4) 0.13(1) 0.005(5) 0.030(4)
C15 0.043(5) 0.009(4) 0.016(4) 0.075(5) 0.004(4) 0.059(5)
C16 0.033(3) 0.009(3) 0.016(3) 0.048(4) -0.002(3) 0.043(4)
C17 0.047(4) -0.016(3) 0.018(3) 0.043(4) 0.001(3) 0.045(4)
C19 0.083(6) -0.044(5) 0.056(6) 0.063(5) -0.018(5) 0.104(7)
C20 0.12(1) -0.029(7) 0.075(8) 0.090(8) -0.016(7) 0.126(9)
C21 0.24(2) -0.05(1) 0.21(2) 0.09(1) -0.05(1) 0.28(3)
C22 0.044(4) -0.007(4) 0.033(4) 0.070(6) 0.005(4) 0.064(5)
C23 0.053(4) -0.006(4) 0.036(4) 0.058(5) 0.002(3) 0.059(5)
C24 0.055(5) -0.009(4) 0.026(3) 0.052(4) 0.002(3) 0.046(4)
C25 0.056(4) 0.002(3) 0.026(4) 0.050(4) 0.014(3) 0.052(4)
C26 0.062(5) -0.002(4) 0.037(4) 0.040(4) -0.004(3) 0.058(4)
C27 0.062(5) -0.008(3) 0.044(4) 0.049(4) -0.007(3) 0.059(4)
C28 0.053(4) 0.004(3) 0.035(4) 0.045(4) 0.008(3) 0.055(4)
C29 0.064(5) -0.006(4) 0.025(4) 0.055(5) 0.003(3) 0.051(4)
C30 1.1(1) 0.14(3) 0.59(7) 0.08(1) 0.12(2) 0.41(5)
C31 0.29(3) 0.10(2) 0.52(6) 0.10(1) 0.18(3) 1.1(1)
C32 0.13(1) -0.035(7) 0.02(2) 0.062(7) 0.07(1) 0.34(3)
C33 0.061(5) -0.014(4) 0.046(5) 0.068(5) -0.018(4) 0.069(6)
C34 0.061(5) 0.005(3) 0.034(4) 0.030(3) 0.009(3) 0.053(4)
C35 0.057(4) -0.006(4) 0.030(4) 0.069(6) -0.005(4) 0.056(5)
C36 0.065(6) -0.005(5) 0.030(5) 0.095(7) 0.008(5) 0.060(5)
C37 0.059(5) 0.014(5) 0.023(4) 0.089(6) 0.012(4) 0.045(4)
C38 0.056(5) 0.001(4) 0.032(4) 0.057(5) -0.006(4) 0.069(5)
C39 0.051(4) -0.018(3) 0.033(4) 0.050(4) -0.002(3) 0.054(4)
C40 0.078(6) 0.002(5) 0.063(6) 0.068(6) -0.007(5) 0.096(7)
C41 0.16(1) 0.049(7) 0.15(1) 0.056(6) 0.028(9) 0.26(2)
C42 0.099(9) -0.023(7) 0.02(1) 0.088(9) 0.05(1) 0.22(2)
C44 0.045(4) -0.013(4) 0.022(4) 0.069(5) -0.011(4) 0.054(5)

loop_
_atom_site_label
_atom_site_fract_x
_atom_site_fract_y
_atom_site_fract_z
_atom_site_occupancy
_atom_site_U_iso_or_equiv
_atom_site_thermal_displace_type
_atom_site_type_symbol
_atom_site_symmetry_multiplicity
_atom_site_refinement_flags
O1 0.6975(4) 0.1015(5) 0.1731(4) 1.000 0.059(3) Uani o 4 .
O3 0.4602(5) 0.0989(4) 0.1817(5) 1.000 0.063(4) Uani o 4 .
O5 0.7513(4) 0.1194(5) 0.4294(4) 1.000 0.067(3) Uani o 4 .
O6 0.7212(4) -0.1326(5) 0.3330(4) 1.000 0.059(3) Uani o 4 .
O7 0.4073(4) 0.1203(5) -0.0742(4) 1.000 0.073(4) Uani o 4 .
O8 0.4376(4) -0.1339(4) 0.0260(5) 1.000 0.060(3) Uani o 4 .
O9 0.8040(5) -0.1580(8) 0.5085(5) 1.000 0.100(5) Uani o 4 .
O10 0.8928(4) 0.0474(6) 0.4496(5) 1.000 0.078(4) Uani o 4 .
O11 0.3498(6) -0.1567(7) -0.1505(6) 1.000 0.102(6) Uani o 4 .
O12 0.2654(5) 0.0542(8) -0.0899(5) 1.000 0.101(4) Uani o 4 .
C1 0.6791(5) 0.0003(7) 0.1374(5) 1.000 0.049(4) Uani c 4 G
C2 0.7309(4) -0.0851(7) 0.1887(5) 1.000 0.050(4) Uani c 4 G
C3 0.7098(5) -0.1876(7) 0.1539(6) 1.000 0.059(5) Uani c 4 G
C4 0.6414(5) -0.2144(5) 0.0708(5) 1.000 0.050(4) Uani c 4 G
C5 0.5923(5) -0.1244(7) 0.0263(5) 1.000 0.053(4) Uani c 4 G
C6 0.6063(5) -0.0219(6) 0.0537(5) 1.000 0.047(4) Uani c 4 G
C7 0.6181(4) -0.3239(5) 0.0415(5) 1.000 0.085(6) Uani c 4 D
C8 0.6876(6) -0.392(1) 0.063(1) 1.000 0.17(1) Uani c 4 D
C9 0.5445(6) -0.3335(7) -0.0490(5) 1.000 0.096(5) Uani c 4 D
C10 0.588(1) -0.374(1) 0.0898(8) 1.000 0.17(1) Uani c 4 D
C11 0.5483(5) 0.0658(6) 0.0074(5) 1.000 0.048(4) Uani c 4 .
C12 0.4651(5) 0.0361(7) -0.0235(5) 1.000 0.058(4) Uani c 4 .
C13 0.4002(7) 0.0221(9) -0.1170(6) 1.000 0.074(5) Uani c 4 .
C14 0.3299(6) -0.054(1) -0.1427(6) 1.000 0.083(5) Uani c 4 .
C15 0.3058(5) -0.0472(8) -0.0847(6) 1.000 0.067(4) Uani c 4 .
C16 0.3770(4) -0.0590(6) 0.0131(5) 1.000 0.045(3) Uani c 4 .
C17 0.4544(5) -0.0194(6) 0.0383(5) 1.000 0.050(4) Uani c 4 .
C19 0.7315(7) 0.1723(8) 0.1460(8) 1.000 0.082(6) Uani c 4 .
C20 0.7459(9) 0.280(1) 0.187(1) 1.000 0.109(9) Uani c 4 .
C21 0.679(1) 0.324(1) 0.180(2) 1.000 0.17(2) Uani c 4 .
C22 0.3575(5) -0.0672(8) 0.0788(6) 1.000 0.059(4) Uani c 4 G
C23 0.4279(5) -0.0851(7) 0.1684(6) 1.000 0.054(4) Uani c 4 G
C24 0.4463(5) -0.1879(6) 0.2009(5) 1.000 0.053(4) Uani c 4 G
C25 0.5151(6) -0.2066(6) 0.2821(5) 1.000 0.056(4) Uani c 4 G
C26 0.5646(6) -0.1232(6) 0.3306(6) 1.000 0.052(4) Uani c 4 G
C27 0.5450(5) -0.0176(6) 0.2946(5) 1.000 0.051(4) Uani c 4 G
C28 0.4762(5) -0.0033(6) 0.2166(5) 1.000 0.049(4) Uani c 4 .
C29 0.5360(5) -0.3234(6) 0.3182(5) 1.000 0.061(4) Uani c 4 D
C30 0.535(3) -0.329(1) 0.396(2) 1.000 0.44(8) Uani c 4 D
C31 0.583(1) -0.377(1) 0.290(2) 1.000 0.41(7) Uani c 4 D
C32 0.4655(8) -0.398(1) 0.272(2) 1.000 0.24(2) Uani c 4 D
C33 0.6069(6) 0.0726(8) 0.3463(6) 1.000 0.061(5) Uani c 4 .
C34 0.6921(5) 0.0365(5) 0.3828(5) 1.000 0.047(4) Uani c 4 .
C35 0.7550(6) 0.0210(8) 0.4716(6) 1.000 0.062(4) Uani c 4 .
C36 0.8234(6) -0.0462(9) 0.5000(7) 1.000 0.077(5) Uani c 4 .
C37 0.8500(6) -0.0416(9) 0.4341(6) 1.000 0.068(4) Uani c 4 .
C38 0.7802(4) -0.0572(7) 0.3436(7) 1.000 0.063(5) Uani c 4 .
C39 0.7007(4) -0.0185(6) 0.3174(5) 1.000 0.050(4) Uani c 4 .
C40 0.4265(6) 0.1727(8) 0.2114(7) 1.000 0.073(6) Uani c 4 .
C41 0.4077(8) 0.2764(9) 0.152(1) 1.000 0.14(1) Uani c 4 .
C42 0.4876(7) 0.320(1) 0.173(1) 1.000 0.18(1) Uani c 4 .
C44 0.8039(5) -0.0673(8) 0.2834(6) 1.000 0.060(4) Uani c 4 .
H1 0.7431 -0.2466 0.1885 1.000 0.077 Uiso h 4 .
H2 0.5437 -0.1396 -0.0290 1.000 0.069 Uiso h 4 .
H4 0.5603 -0.3334 -0.0877 1.000 0.125 Uiso h 4 .
H5 0.5139 -0.3969 -0.0583 1.000 0.125 Uiso h 4 .
H6 0.5126 -0.2712 -0.0593 1.000 0.125 Uiso h 4 .
H7 0.5643 0.1263 0.0451 1.000 0.062 Uiso h 4 .
H8 0.5481 0.0848 -0.0416 1.000 0.062 Uiso h 4 .
H9 0.3991 0.0032 -0.1666 1.000 0.096 Uiso h 4 .
H10 0.2851 -0.0317 -0.1986 1.000 0.108 Uiso h 4 .
H11 0.2701 -0.1071 -0.1025 1.000 0.087 Uiso h 4 .
H12 0.4934 0.0269 0.0837 1.000 0.065 Uiso h 4 .
H13 0.7429 0.1553 0.1049 1.000 0.107 Uiso h 4 .
H14c19 0.6960 0.1804 0.0846 1.000 0.107 Uiso h 4 .
H15 0.7861 0.2705 0.2477 1.000 0.141 Uiso h 4 .
H16 0.7651 0.3275 0.1634 1.000 0.141 Uiso h 4 .
H17 0.6758 0.3011 0.2262 1.000 0.224 Uiso h 4 .
H18 0.6826 0.4005 0.1807 1.000 0.224 Uiso h 4 .
H19 0.6328 0.3000 0.1263 1.000 0.224 Uiso h 4 .
H20 0.3329 -0.0011 0.0776 1.000 0.076 Uiso h 4 .
H21 0.3207 -0.1252 0.0631 1.000 0.076 Uiso h 4 .
H22 0.4102 -0.2449 0.1666 1.000 0.069 Uiso h 4 .
H23 0.6116 -0.1341 0.3880 1.000 0.068 Uiso h 4 .
H27 0.5932 0.1319 0.3081 1.000 0.080 Uiso h 4 .
H28 0.6044 0.0940 0.3931 1.000 0.080 Uiso h 4 .
H29 0.7555 -0.0004 0.5204 1.000 0.081 Uiso h 4 .
H30 0.8694 -0.0206 0.5538 1.000 0.100 Uiso h 4 .
H31 0.8852 -0.1003 0.4460 1.000 0.089 Uiso h 4 .
H32 0.6597 0.0245 0.2706 1.000 0.066 Uiso h 4 .
H33 0.3776 0.1452 0.2004 1.000 0.095 Uiso h 4 .
H34 0.4641 0.1866 0.2718 1.000 0.095 Uiso h 4 .
H35 0.3699 0.2597 0.0921 1.000 0.187 Uiso h 4 .
H36 0.3861 0.3306 0.1688 1.000 0.187 Uiso h 4 .
H38 0.8395 -0.1273 0.3015 1.000 0.078 Uiso h 4 .
H39 0.8310 -0.0032 0.2857 1.000 0.078 Uiso h 4 .
H40 0.4830 -0.3488 0.3810 1.000 0.570 Uiso h 4 .
H41 0.5728 -0.3844 0.4315 1.000 0.570 Uiso h 4 .
H42 0.5513 -0.2630 0.4276 1.000 0.570 Uiso h 4 .
H43 0.4632 -0.4330 0.2260 1.000 0.315 Uiso h 4 .
H44 0.4768 -0.4493 0.3152 1.000 0.315 Uiso h 4 .
H45 0.4149 -0.3638 0.2501 1.000 0.315 Uiso h 4 .
H46 0.6383 -0.3648 0.3364 1.000 0.537 Uiso h 4 .
H47 0.5717 -0.4520 0.2859 1.000 0.537 Uiso h 4 .
H48 0.5732 -0.3516 0.2372 1.000 0.537 Uiso h 4 .
H49 0.5319 -0.3606 0.0583 1.000 0.216 Uiso h 4 .
H50 0.5982 -0.4493 0.0988 1.000 0.216 Uiso h 4 .
H51 0.6157 -0.3377 0.1443 1.000 0.216 Uiso h 4 .
H52 0.7136 -0.4219 0.1193 1.000 0.216 Uiso h 4 .
H53 0.6745 -0.4486 0.0222 1.000 0.216 Uiso h 4 .
H54 0.7228 -0.3418 0.0621 1.000 0.216 Uiso h 4 .
H55 0.4944 0.2880 0.1316 1.000 0.232 Uiso h 4 .
H56 0.4838 0.3962 0.1656 1.000 0.232 Uiso h 4 .
H57 0.5326 0.3021 0.2300 1.000 0.232 Uiso h 4 .

loop_
_atom_type_symbol
_atom_type_number_in_cell
_atom_type_description
_atom_type_scat_dispersion_real
_atom_type_scat_dispersion_imag
_atom_type_scat_source
'H ' 208 'hydrogen ' 0.0000 0.0000 ' Int. Tab. C, 4.2.6.8, 6.1.1.4'
'C ' 168 'carbon ' 0.0181 0.0091 ' Int. Tab. C, 4.2.6.8, 6.1.1.4'
'O ' 40 'oxygen ' 0.0492 0.0322 ' Int. Tab. C, 4.2.6.8, 6.1.1.4'

loop_
_geom_angle_atom_site_label_1
_geom_angle_atom_site_label_2
_geom_angle_atom_site_label_3
_geom_angle
_geom_angle_publ_flag
C19 O1 C1 116.8(8) yes
C40 O3 C28 115.7(8) yes
C34 O5 C35 59.2(8) yes
C38 O6 C39 60.9(6) yes
C12 O7 C13 62.2(9) yes
C16 O8 C17 59.7(6) yes
C2 C1 C6 119.8(9) yes
O1 C1 C6 122(1) yes
O1 C1 C2 117(1) yes
C3 C2 C1 117(1) yes
C44 C2 C1 121.6(9) yes
C44 C2 C3 120(1) yes
H1 C3 C4 115.7 no
C2 C3 C4 125(1) yes
C2 C3 H1 118.6 no
C5 C4 C3 112.4(9) yes
C7 C4 C3 122(1) yes
C7 C4 C5 123(1) yes
C4 C5 C6 127(1) yes
H2 C5 C6 117.7 no
H2 C5 C4 115.2 no
C11 C6 C1 118.4(8) yes
C5 C6 C1 117(1) yes
C5 C6 C11 123(1) yes
C10 C7 C4 108.4(8) yes
C9 C7 C4 113.9(9) yes
C9 C7 C10 100(1) yes
C8 C7 C4 112(1) yes
C8 C7 C10 104(1) yes
C8 C7 C9 115.4(9) yes
H54 C8 H53 109.8 no
H52 C8 H53 109.4 no
H52 C8 H54 109.4 no
C7 C8 H53 115.0 no
C7 C8 H54 102.8 no
C7 C8 H52 110.2 no
H5 C9 H4 109.4 no
H6 C9 H4 109.4 no
H6 C9 H5 109.8 no
C7 C9 H4 108.7 no
C7 C9 H5 113.1 no
C7 C9 H6 106.4 no
C7 C10 H50 113.7 no
H49 C10 H50 109.4 no
H49 C10 C7 108.3 no
H51 C10 H50 109.8 no
H51 C10 C7 106.2 no
H51 C10 H49 109.4 no
C6 C11 H8 108.2 no
H7 C11 H8 109.8 no
H7 C11 C6 109.3 no
C12 C11 H8 108.4 no
C12 C11 C6 113.0(7) yes
C12 C11 H7 108.1 no
C13 C12 O7 58.2(9) yes
C11 C12 O7 112.7(8) yes
C11 C12 C13 121.7(9) yes
C17 C12 O7 115.2(8) yes
C17 C12 C13 116(1) yes
C17 C12 C11 117(1) yes
C12 C13 C14 118(1) yes
H9 C13 C14 92.7 no
H9 C13 C12 134.5 no
O7 C13 C14 118(1) yes
O7 C13 C12 59.6(9) yes
O7 C13 H9 135.0 no
O11 C14 C13 109(1) yes
C15 C14 C13 112(1) yes
C15 C14 O11 112(1) yes
H10 C14 C13 106.8 no
H10 C14 O11 107.6 no
H10 C14 C15 107.4 no
C14 C15 C16 113(1) yes
O12 C15 C16 104(1) yes
O12 C15 C14 114(1) yes
H11 C15 C16 109.8 no
H11 C15 C14 102.2 no
H11 C15 O12 111.2 no
C17 C16 C22 120(1) yes
C15 C16 C22 118(1) yes
C15 C16 C17 116.6(9) yes
O8 C16 C22 114.9(9) yes
O8 C16 C17 60.2(6) yes
O8 C16 C15 112.0(9) yes
C16 C17 C12 121(1) yes
H12 C17 C12 90.3 no
H12 C17 C16 133.2 no
O8 C17 C12 117.3(8) yes
O8 C17 C16 60.1(6) yes
O8 C17 H12 137.1 no
H14c19 C19 H13 53.2 no
O1 C19 H13 124.6 no
O1 C19 H14c19 109.2 no
C20 C19 H13 124.0 no
C20 C19 H14c19 108.9 no
C20 C19 O1 111(1) yes
H15 C20 C19 107.2 no
H16 C20 C19 109.0 no
H16 C20 H15 109.8 no
C21 C20 C19 114(2) yes
C21 C20 H15 105.6 no
C21 C20 H16 110.3 no
H19 C21 H18 109.8 no
H17 C21 H18 109.4 no
H17 C21 H19 109.4 no
C20 C21 H18 109.5 no
C20 C21 H19 106.5 no
C20 C21 H17 112.3 no
H20 C22 C16 107.7 no
C23 C22 C16 114(1) yes
C23 C22 H20 107.9 no
H21 C22 C16 108.9 no
H21 C22 H20 109.8 no
H21 C22 C23 108.1 no
C22 C23 C24 119(1) yes
C28 C23 C24 119(1) yes
C28 C23 C22 120(1) yes
H22 C24 C23 118.9 no
C25 C24 C23 119(1) yes
C25 C24 H22 121.3 no
C29 C25 C24 119(1) yes
C26 C25 C24 120.1(9) yes
C26 C25 C29 120(1) yes
C25 C26 C27 118(1) yes
H23 C26 C27 119.5 no
H23 C26 C25 121.5 no
C26 C27 C33 117(1) yes
C28 C27 C33 123.7(9) yes
C28 C27 C26 118(1) yes
C27 C28 C23 122(1) yes
O3 C28 C23 119(1) yes
O3 C28 C27 117(1) yes
C32 C29 C31 96(1) yes
C30 C29 C31 135(2) yes
C30 C29 C32 89(1) yes
C25 C29 C31 109(1) yes
C25 C29 C32 113(1) yes
C25 C29 C30 108(1) yes
H40 C30 C29 111.0 no
H42 C30 C29 112.1 no
H42 C30 H40 109.4 no
H41 C30 C29 105.1 no
H41 C30 H40 109.4 no
H41 C30 H42 109.8 no
H47 C31 C29 107.0 no
H48 C31 C29 115.9 no
H48 C31 H47 109.8 no
H46 C31 C29 105.2 no
H46 C31 H47 109.4 no
H46 C31 H48 109.4 no
H45 C32 H44 109.8 no
C29 C32 H44 104.0 no
C29 C32 H45 114.3 no
H43 C32 H44 109.4 no
H43 C32 H45 109.4 no
H43 C32 C29 109.9 no
H27 C33 C34 109.3 no
C27 C33 C34 111.9(8) yes
C27 C33 H27 107.9 no
H28 C33 C34 108.7 no
H28 C33 H27 109.8 no
H28 C33 C27 109.3 no
C39 C34 C33 113(1) yes
C35 C34 C33 126.2(8) yes
C35 C34 C39 117(1) yes
O5 C34 C33 113.6(7) yes
O5 C34 C39 112.0(7) yes
O5 C34 C35 60.5(8) yes
C36 C35 H29 90.6 no
O5 C35 H29 137.8 no
O5 C35 C36 115.6(9) yes
C34 C35 H29 132.9 no
C34 C35 C36 122(1) yes
C34 C35 O5 60.3(8) yes
C35 C36 C37 111(1) yes
O9 C36 C37 110.1(9) yes
O9 C36 C35 109(1) yes
H30 C36 C37 104.6 no
H30 C36 C35 110.2 no
H30 C36 O9 110.8 no
C36 C37 O10 109(1) yes
H31 C37 O10 106.1 no
H31 C37 C36 109.3 no
C38 C37 O10 115(1) yes
C38 C37 C36 111(1) yes
C38 C37 H31 105.1 no
C37 C38 C44 112(1) yes
C39 C38 C44 123(1) yes
C39 C38 C37 118(1) yes
O6 C38 C44 117(1) yes
O6 C38 C37 114(1) yes
O6 C38 C39 60.1(6) yes
O6 C39 C34 115.3(8) yes
H32 C39 C34 93.1 no
H32 C39 O6 136.5 no
C38 C39 C34 119(1) yes
C38 C39 O6 59.0(6) yes
C38 C39 H32 134.2 no
O3 C40 H34 110.6 no
C41 C40 H34 113.3 no
C41 C40 O3 102(1) yes
H33 C40 H34 109.8 no
H33 C40 O3 111.0 no
H33 C40 C41 109.8 no
C42 C41 H36 106.8 no
C40 C41 H36 107.6 no
C40 C41 C42 108(1) yes
H35 C41 H36 109.8 no
H35 C41 C42 112.9 no
H35 C41 C40 111.1 no
H56 C42 C41 109.3 no
H55 C42 C41 105.9 no
H55 C42 H56 109.4 no
H57 C42 C41 113.0 no
H57 C42 H56 109.8 no
H57 C42 H55 109.4 no
C2 C44 H39 108.3 no
H38 C44 H39 109.8 no
H38 C44 C2 108.9 no
C38 C44 H39 109.3 no
C38 C44 C2 112(1) yes
C38 C44 H38 108.0 no

loop_
_geom_bond_atom_site_label_1
_geom_bond_atom_site_label_2
_geom_bond_distance
_geom_bond_publ_flag
O1 C1 1.38(1) yes
O1 C19 1.40(1) yes
O3 C28 1.39(1) yes
O3 C40 1.45(1) yes
O9 C36 1.49(2) yes
O10 C37 1.34(2) yes
O11 C14 1.38(2) yes
O12 C15 1.48(1) yes
C1 C2 1.42(2) yes
C1 C6 1.45(2) yes
C2 C3 1.39(1) yes
C2 C44 1.56(2) yes
C3 H1 0.960 no
C3 C4 1.42(2) yes
C4 C5 1.42(2) yes
C4 C7 1.45(1) yes
C5 H2 0.960 no
C5 C6 1.35(1) yes
C6 C11 1.48(2) yes
C7 C9 1.50(2) yes
C7 C10 1.50(2) yes
C7 C8 1.50(2) yes
C8 H53 0.960 no
C8 H54 0.960 no
C8 H52 0.960 no
C9 H6 0.960 no
C9 H5 0.960 no
C9 H4 0.960 no
C10 H51 0.960 no
C10 H50 0.960 no
C10 H49 0.960 no
C11 H8 0.960 no
C11 H7 0.960 no
C11 C12 1.49(2) yes
C12 C13 1.49(2) yes
C12 C17 1.49(1) yes
C13 C14 1.55(2) yes
C13 H9 0.960 no
C14 H10 0.960 no
C14 C15 1.45(1) yes
C15 H11 0.960 no
C15 C16 1.57(2) yes
C16 C22 1.52(1) yes
C16 C17 1.45(2) yes
C17 H12 0.960 no
C19 H14c19 0.960 no
C19 C20 1.49(2) yes
C19 H13 0.960 no
C20 H16 0.960 no
C20 C21 1.41(3) yes
C20 H15 0.960 no
C21 H19 0.960 no
C21 H18 0.960 no
C21 H17 0.960 no
C22 H21 0.960 no
C22 H20 0.960 no
C22 C23 1.48(2) yes
C23 C24 1.38(1) yes
C23 C28 1.35(2) yes
C24 H22 0.960 no
C24 C25 1.38(2) yes
C25 C26 1.37(2) yes
C25 C29 1.56(1) yes
C26 C27 1.43(1) yes
C26 H23 0.960 no
C27 C33 1.55(2) yes
C27 C28 1.34(2) yes
C29 C30 1.50(4) yes
C29 C31 1.50(2) yes
C29 C32 1.50(3) yes
C30 H40 0.960 no
C30 H41 0.960 no
C30 H42 0.960 no
C31 H46 0.960 no
C31 H47 0.960 no
C31 H48 0.960 no
C32 H44 0.960 no
C32 H45 0.960 no
C32 H43 0.960 no
C33 H27 0.960 no
C33 H28 0.960 no
C33 C34 1.52(2) yes
C34 C39 1.52(1) yes
C34 C35 1.43(2) yes
C35 C36 1.44(2) yes
C35 H29 0.960 no
C36 C37 1.63(1) yes
C36 H30 0.960 no
C37 C38 1.48(2) yes
C37 H31 0.960 no
C38 C39 1.48(2) yes
C38 C44 1.48(1) yes
C39 H32 0.960 no
C40 C41 1.61(2) yes
C40 H33 0.960 no
C40 H34 0.960 no
C41 C42 1.54(3) yes
C41 H35 0.960 no
C41 H36 0.960 no
C42 H55 0.960 no
C42 H56 0.960 no
C42 H57 0.960 no
C44 H38 0.960 no
C44 H39 0.960 no
O8 C16 1.46(1) yes
O8 C17 1.46(1) yes
C13 O7 1.43(1) yes
O7 C12 1.46(2) yes
C38 O6 1.45(1) yes
O6 C39 1.47(1) yes
C34 O5 1.44(1) yes
O5 C35 1.45(1) yes
